data_7044894
loop_
_publ_author_name
'Zhang, Xiu-Tang'
'Chen, Hong-Tai'
'Li, Bin'
'Liu, Guang-Zeng'
'Liu, Xin-Zheng'

_publ_section_title
;
 Assembly of a series of coordination polymers built from rigid a
 tetracarboxylate ligand and flexible bis(imidazole) linker: syntheses,
 structural diversities, luminescence sensing, and photocatalytic
 properties.
;
_journal_issue 4
_journal_name_full 'Dalton transactions (Cambridge, England : 2003)'
_journal_page_first 1202
_journal_page_last 1213
_journal_paper_doi 10.1039/c7dt03761a
_journal_volume 47
_journal_year 2018
_chemical_formula_moiety 'C50 H40 N8 Ni2 O9'
_chemical_formula_sum 'C50 H40 N8 Ni2 O9'
_chemical_formula_weight 1014.32
_space_group_crystal_system orthorhombic
_space_group_IT_number 29
_space_group_name_Hall 'P 2c -2ac'
_space_group_name_H-M_alt 'P c a 21'
_symmetry_space_group_name_Hall 'P 2c -2ac'
_symmetry_space_group_name_H-M 'P c a 21'
_atom_sites_solution_hydrogens mixed
_audit_creation_date 2017-11-25
_audit_creation_method
;
Olex2 1.2
(compiled 2017.08.10 svn.r3458 for OlexSys, GUI svn.r5381)
;
_audit_update_record
;
2017-11-27 deposited with the CCDC.
2017-11-28 downloaded from the CCDC.
;
_cell_angle_alpha 90
_cell_angle_beta 90
_cell_angle_gamma 90
_cell_formula_units_Z 4
_cell_length_a 16.868(2)
_cell_length_b 11.4944(16)
_cell_length_c 22.937(3)
_cell_measurement_reflns_used 9812
_cell_measurement_temperature 296(2)
_cell_measurement_theta_max 26.52
_cell_measurement_theta_min 3.00
_cell_volume 4447.2(10)
_computing_cell_refinement 'SAINT v8.34A (Bruker, 2013)'
_computing_data_reduction 'SAINT v8.34A (Bruker, 2013)'
_computing_molecular_graphics 'Olex2 (Dolomanov et al., 2009)'
_computing_publication_material 'Olex2 (Dolomanov et al., 2009)'
_computing_structure_refinement 'XL (Sheldrick, 2008)'
_diffrn_ambient_temperature 296.15
_diffrn_measured_fraction_theta_full 0.998
_diffrn_measured_fraction_theta_max 0.998
_diffrn_measurement_device_type 'CCD area detector'
_diffrn_measurement_method 'phi and omega scans'
_diffrn_radiation_monochromator graphite
_diffrn_radiation_type MoK\a
_diffrn_radiation_wavelength 0.71073
_diffrn_reflns_av_R_equivalents 0.0764
_diffrn_reflns_av_unetI/netI 0.0490
_diffrn_reflns_Laue_measured_fraction_full 0.998
_diffrn_reflns_Laue_measured_fraction_max 0.998
_diffrn_reflns_limit_h_max 21
_diffrn_reflns_limit_h_min -21
_diffrn_reflns_limit_k_max 14
_diffrn_reflns_limit_k_min -14
_diffrn_reflns_limit_l_max 29
_diffrn_reflns_limit_l_min -29
_diffrn_reflns_number 66544
_diffrn_reflns_point_group_measured_fraction_full 0.998
_diffrn_reflns_point_group_measured_fraction_max 0.999
_diffrn_reflns_theta_full 25.242
_diffrn_reflns_theta_max 27.523
_diffrn_reflns_theta_min 2.996
_exptl_absorpt_coefficient_mu 0.916
_exptl_absorpt_correction_T_max 0.7456
_exptl_absorpt_correction_T_min 0.6110
_exptl_absorpt_correction_type multi-scan
_exptl_absorpt_process_details
;
SADABS-2012/1 (Bruker,2012) was used for absorption correction.
wR2(int) was 0.0913 before and 0.0793 after correction.
The Ratio of minimum to maximum transmission is 0.8195.
The \l/2 correction factor is 0.0015.
;
_exptl_crystal_colour green
_exptl_crystal_colour_primary green
_exptl_crystal_density_diffrn 1.515
_exptl_crystal_description block
_exptl_crystal_F_000 2096
_exptl_crystal_size_max 0.12
_exptl_crystal_size_mid 0.1
_exptl_crystal_size_min 0.08
_refine_diff_density_max 0.604
_refine_diff_density_min -0.382
_refine_diff_density_rms 0.064
_refine_ls_abs_structure_details
;
 Refined as an inversion twin.
;
_refine_ls_abs_structure_Flack 0.120(13)
_refine_ls_extinction_method none
_refine_ls_goodness_of_fit_ref 1.014
_refine_ls_hydrogen_treatment mixed
_refine_ls_matrix_type full
_refine_ls_number_parameters 760
_refine_ls_number_reflns 10211
_refine_ls_number_restraints 484
_refine_ls_restrained_S_all 0.997
_refine_ls_R_factor_all 0.0557
_refine_ls_R_factor_gt 0.0413
_refine_ls_shift/su_max 0.001
_refine_ls_shift/su_mean 0.000
_refine_ls_structure_factor_coef Fsqd
_refine_ls_weighting_details 'w=1/[\s^2^(Fo^2^)+(0.0577P)^2^] where P=(Fo^2^+2Fc^2^)/3'
_refine_ls_weighting_scheme calc
_refine_ls_wR_factor_gt 0.0876
_refine_ls_wR_factor_ref 0.0934
_reflns_Friedel_coverage 0.951
_reflns_Friedel_fraction_full 0.999
_reflns_Friedel_fraction_max 0.999
_reflns_number_gt 8664
_reflns_number_total 10211
_reflns_threshold_expression 'I > 2\s(I)'
_cod_data_source_file c7dt03761a2.cif
_cod_data_source_block 1558570
_cod_depositor_comments 'Adding full bibliography for 7044892--7044895.cif.'
_cod_original_cell_volume 4447.1(11)
_cod_database_code 7044894
_shelx_shelxl_version_number 2014/7
_shelx_space_group_comment
;
The symmetry employed for this shelxl refinement is uniquely defined
by the following loop, which should always be used as a source of
symmetry information in preference to the above space-group names.
They are only intended as comments.
;
_shelx_estimated_absorpt_t_max 0.930
_shelx_estimated_absorpt_t_min 0.898
_olex2_refinement_description
;
1. Twinned data refinement
 Scales: 0.880(13)
 0.120(13)
2. Fixed Uiso
 At 1.2 times of:
  All C(H) groups, {H4'A,H4'B} of C4', {H16C,H16D} of C16', {H16A,H16B} of
  C16, {H4A,H4B} of C4, {H37A,H37B} of C37, {H23A,H23B} of C23
 At 1.5 times of:
  {H9A,H9B} of C40'
3. Restrained distances
 H9A-O9 = H9B-O9
 0.82 with sigma of 0.01
 H9A-H9B
 1.38 with sigma of 0.01
4. Uiso/Uaniso restraints and constraints
C16 \\sim C17 \\sim C18 \\sim C19 \\sim C16' \\sim C17' \\sim C18' \\sim C19':
within 3.7A with sigma of 0.01 and sigma for terminal atoms of 0.02
N2 \\sim N2' \\sim N4 \\sim N4' \\sim C4 \\sim C4': within 2.7A with sigma of
0.014 and sigma for terminal atoms of 0.028
C39 \\sim C40 \\sim C41 \\sim C42 \\sim C43 \\sim C39' \\sim C40' \\sim C41'
\\sim C42' \\sim C43': within 3.7A with sigma of 0.01 and sigma for terminal
atoms of 0.02
Uanis(N4) = Uanis(N4')
5. Others
 Sof(C3')=Sof(H3')=Sof(C2')=Sof(H2')=Sof(C1')=Sof(H1')=Sof(N2')=Sof(C4')=
 Sof(H4'A)=Sof(H4'B)=1-FVAR(1)
 Sof(C1)=Sof(H1)=Sof(C2)=Sof(H2)=Sof(C4)=Sof(H4A)=Sof(H4B)=Sof(N2)=Sof(C3)=
 Sof(H3)=FVAR(1)
 Sof(N4')=Sof(C42')=Sof(C43')=Sof(H43')=Sof(C18')=Sof(H18')=Sof(C16')=
 Sof(H16C)=Sof(H16D)=Sof(C41')=Sof(H41')=Sof(C17')=Sof(H17')=Sof(C19')=
 Sof(H19')=Sof(C39')=Sof(H39')=Sof(C40')=Sof(H40')=1-FVAR(2)
 Sof(C16)=Sof(H16A)=Sof(H16B)=Sof(C17)=Sof(H17)=Sof(C18)=Sof(H18)=Sof(C19)=
 Sof(H19)=Sof(C39)=Sof(H39)=Sof(C40)=Sof(H40)=Sof(C41)=Sof(H41)=Sof(C42)=
 Sof(C43)=Sof(H43)=Sof(N4)=FVAR(2)
6.a Secondary CH2 refined with riding coordinates:
 C4(H4A,H4B), C16(H16A,H16B), C23(H23A,H23B), C37(H37A,H37B), C4'(H4'A,H4'B),
 C16'(H16C,H16D)
6.b Aromatic/amide H refined with riding coordinates:
 C1(H1), C2(H2), C7(H7), C10(H10), C11(H11), C14(H14), C15(H15), C17(H17),
 C18(H18), C19(H19), C20(H20), C21(H21), C22(H22), C25(H25), C27(H27), C28(H28),
  C29(H29), C33(H33), C34(H34), C35(H35), C36(H36), C39(H39), C40(H40),
 C41(H41), C43(H43), C46(H46), C47(H47), C48(H48), C49(H49), C3(H3), C3'(H3'),
 C2'(H2'), C1'(H1'), C43'(H43'), C18'(H18'), C41'(H41'), C17'(H17'), C19'(H19'),
  C39'(H39'), C40'(H40')
;
_olex2_submission_special_instructions 'No special instructions were received'

loop_
_space_group_symop_operation_xyz
'x, y, z'
'-x, -y, z+1/2'
'x+1/2, -y, z'
'-x+1/2, y, z+1/2'

loop_
_atom_site_label
_atom_site_type_symbol
_atom_site_fract_x
_atom_site_fract_y
_atom_site_fract_z
_atom_site_U_iso_or_equiv
_atom_site_adp_type
_atom_site_occupancy
_atom_site_site_symmetry_order
_atom_site_calc_flag
_atom_site_refinement_flags_posn
_atom_site_refinement_flags_adp
_atom_site_refinement_flags_occupancy
_atom_site_disorder_assembly
_atom_site_disorder_group
C1 C 0.4867(5) 0.9986(7) 0.0815(3) 0.035(2) Uani 0.614(8) 1 d . . P A 1
H1 H 0.4401 1.0109 0.0608 0.042 Uiso 0.614(8) 1 calc R . P A 1
C2 C 0.6131(4) 0.9691(8) 0.0962(4) 0.045(2) Uani 0.614(8) 1 d . . P A 1
H2 H 0.6666 0.9552 0.0894 0.054 Uiso 0.614(8) 1 calc R . P A 1
C4 C 0.5662(7) 0.9515(9) -0.0087(4) 0.041(2) Uani 0.614(8) 1 d . U P A 1
H4A H 0.6078 0.8947 -0.0154 0.049 Uiso 0.614(8) 1 calc R . P A 1
H4B H 0.5186 0.9233 -0.0278 0.049 Uiso 0.614(8) 1 calc R . P A 1
C5 C 0.6865(2) 0.7454(4) 0.61424(17) 0.0225(9) Uani 1 1 d . . . . .
C6 C 0.7231(2) 0.7375(3) 0.55326(17) 0.0196(8) Uani 1 1 d . . . . .
C7 C 0.6863(2) 0.8052(4) 0.51090(17) 0.0217(9) Uani 1 1 d . . . . .
H7 H 0.6443 0.8523 0.5226 0.026 Uiso 1 1 calc R . . . .
C8 C 0.7866(2) 0.6663(4) 0.53606(17) 0.0211(8) Uani 1 1 d . . . . .
C9 C 0.8336(2) 0.5877(4) 0.57494(17) 0.0247(9) Uani 1 1 d . . . . .
C10 C 0.8618(3) 0.6224(4) 0.6291(2) 0.0345(11) Uani 1 1 d . . . . .
H10 H 0.8510 0.6970 0.6427 0.041 Uiso 1 1 calc R . . . .
C11 C 0.8545(3) 0.4775(4) 0.55531(19) 0.0318(10) Uani 1 1 d . . . . .
H11 H 0.8376 0.4531 0.5187 0.038 Uiso 1 1 calc R . . . .
C12 C 0.9724(2) 0.3532(3) 0.68240(19) 0.0259(9) Uani 1 1 d . . . . .
C13 C 0.9252(3) 0.4361(4) 0.64375(19) 0.0283(10) Uani 1 1 d . . . . .
C14 C 0.9004(3) 0.4030(4) 0.58932(19) 0.0351(11) Uani 1 1 d . . . . .
H14 H 0.9143 0.3301 0.5750 0.042 Uiso 1 1 calc R . . . .
C15 C 0.9060(3) 0.5466(4) 0.6632(2) 0.0361(11) Uani 1 1 d . . . . .
H15 H 0.9232 0.5706 0.6998 0.043 Uiso 1 1 calc R . . . .
C16 C 0.7360(6) 1.3318(8) 0.6762(4) 0.052(2) Uani 0.609(5) 1 d . U P B 3
H16A H 0.7561 1.2574 0.6896 0.062 Uiso 0.609(5) 1 calc R . P B 3
H16B H 0.7796 1.3868 0.6774 0.062 Uiso 0.609(5) 1 calc R . P B 3
C17 C 0.6047(7) 1.3149(9) 0.7268(4) 0.0496(19) Uani 0.609(5) 1 d . U P B 3
H17 H 0.5890 1.2426 0.7127 0.060 Uiso 0.609(5) 1 calc R . P B 3
C18 C 0.5621(6) 1.3853(8) 0.7615(4) 0.0442(19) Uani 0.609(5) 1 d . U P B 3
H18 H 0.5117 1.3712 0.7763 0.053 Uiso 0.609(5) 1 calc R . P B 3
C19 C 0.6715(7) 1.4745(8) 0.7436(4) 0.0427(19) Uani 0.609(5) 1 d . U P B 3
H19 H 0.7114 1.5301 0.7411 0.051 Uiso 0.609(5) 1 calc R . P B 3
C20 C 0.6400(3) 1.0505(4) -0.22575(19) 0.0321(10) Uani 1 1 d . . . . .
H20 H 0.5917 1.0600 -0.2068 0.038 Uiso 1 1 calc R . . . .
C21 C 0.7286(3) 0.9967(4) -0.2863(2) 0.0394(11) Uani 1 1 d . . . . .
H21 H 0.7533 0.9611 -0.3178 0.047 Uiso 1 1 calc R . . . .
C22 C 0.7654(3) 1.0647(4) -0.2472(2) 0.0409(12) Uani 1 1 d . . . . .
H22 H 0.8189 1.0844 -0.2466 0.049 Uiso 1 1 calc R . . . .
C23 C 0.7194(3) 1.1801(5) -0.1590(2) 0.0486(13) Uani 1 1 d . . . . .
H23A H 0.7202 1.2591 -0.1739 0.058 Uiso 1 1 calc R . . . .
H23B H 0.7707 1.1649 -0.1414 0.058 Uiso 1 1 calc R . . . .
C24 C 0.6567(3) 1.1713(5) -0.1128(2) 0.0405(12) Uani 1 1 d . . . . .
C25 C 0.6455(3) 1.0700(5) -0.0817(2) 0.0434(12) Uani 1 1 d . . . . .
H25 H 0.6753 1.0045 -0.0910 0.052 Uiso 1 1 calc R . . . .
C26 C 0.5901(3) 1.0638(5) -0.0364(2) 0.0478(13) Uani 1 1 d . . . . .
C27 C 0.5462(3) 1.1608(5) -0.0237(3) 0.0567(15) Uani 1 1 d . . . . .
H27 H 0.5097 1.1588 0.0067 0.068 Uiso 1 1 calc R . . . .
C28 C 0.5557(4) 1.2611(6) -0.0556(3) 0.0701(19) Uani 1 1 d . . . . .
H28 H 0.5244 1.3257 -0.0474 0.084 Uiso 1 1 calc R . . . .
C29 C 0.6112(4) 1.2666(5) -0.0998(3) 0.0609(16) Uani 1 1 d . . . . .
H29 H 0.6177 1.3352 -0.1208 0.073 Uiso 1 1 calc R . . . .
C30 C 0.8098(2) 0.7343(4) 0.37401(17) 0.0228(9) Uani 1 1 d . . . . .
C31 C 0.7721(2) 0.7372(3) 0.43507(16) 0.0191(8) Uani 1 1 d . . . . .
C32 C 0.7079(2) 0.8076(4) 0.45170(17) 0.0217(8) Uani 1 1 d . . . . .
C33 C 0.8082(2) 0.6684(3) 0.47738(18) 0.0212(8) Uani 1 1 d . . . . .
H33 H 0.8496 0.6204 0.4657 0.025 Uiso 1 1 calc R . . . .
C34 C 0.5162(3) 1.4401(4) 0.4125(2) 0.0385(11) Uani 1 1 d . . . . .
H34 H 0.4725 1.4133 0.4332 0.046 Uiso 1 1 calc R . . . .
C35 C 0.5954(3) 1.4815(6) 0.3436(3) 0.0626(18) Uani 1 1 d . . . . .
H35 H 0.6169 1.4891 0.3065 0.075 Uiso 1 1 calc R . . . .
C36 C 0.6322(4) 1.5118(6) 0.3935(3) 0.073(2) Uani 1 1 d . . . . .
H36 H 0.6825 1.5441 0.3972 0.088 Uiso 1 1 calc R . . . .
C37 C 0.5952(4) 1.4983(6) 0.4997(2) 0.0630(18) Uani 1 1 d . . . . .
H37A H 0.5447 1.5059 0.5196 0.076 Uiso 1 1 calc R . . . .
H37B H 0.6249 1.5693 0.5063 0.076 Uiso 1 1 calc R . . . .
C38 C 0.6402(3) 1.3977(5) 0.5260(2) 0.0436(12) Uani 1 1 d . . . . .
C39 C 0.6796(13) 1.3250(11) 0.4932(9) 0.043(2) Uani 0.609(5) 1 d . U P B 3
H39 H 0.6808 1.3332 0.4529 0.052 Uiso 0.609(5) 1 calc R . P B 3
C40 C 0.7259(12) 1.2211(14) 0.5251(7) 0.047(2) Uani 0.609(5) 1 d . U P B 3
H40 H 0.7407 1.1546 0.5047 0.056 Uiso 0.609(5) 1 calc R . P B 3
C41 C 0.7422(7) 1.2323(8) 0.5800(4) 0.0456(18) Uani 0.609(5) 1 d . U P B 3
H41 H 0.7771 1.1798 0.5971 0.055 Uiso 0.609(5) 1 calc R . P B 3
C42 C 0.7099(6) 1.3187(7) 0.6140(4) 0.0430(17) Uani 0.609(5) 1 d . U P B 3
C43 C 0.6609(6) 1.4007(8) 0.5880(4) 0.0428(18) Uani 0.609(5) 1 d . U P B 3
H43 H 0.6404 1.4602 0.6110 0.051 Uiso 0.609(5) 1 calc R . P B 3
C44 C 0.5168(2) 1.1155(3) 0.30740(18) 0.0232(9) Uani 1 1 d . . . . .
C45 C 0.5638(2) 1.0320(4) 0.34502(19) 0.0244(9) Uani 1 1 d . . . . .
C46 C 0.5942(3) 1.0695(4) 0.3982(2) 0.0318(10) Uani 1 1 d . . . . .
H46 H 0.5831 1.1441 0.4115 0.038 Uiso 1 1 calc R . . . .
C47 C 0.6409(3) 0.9955(4) 0.43117(18) 0.0313(10) Uani 1 1 d . . . . .
H47 H 0.6606 1.0215 0.4667 0.038 Uiso 1 1 calc R . . . .
C48 C 0.6268(2) 0.8466(4) 0.36045(18) 0.0262(9) Uani 1 1 d . . . . .
H48 H 0.6367 0.7712 0.3476 0.031 Uiso 1 1 calc R . . . .
C49 C 0.5802(3) 0.9200(4) 0.32706(18) 0.0284(10) Uani 1 1 d . . . . .
H49 H 0.5595 0.8934 0.2919 0.034 Uiso 1 1 calc R . . . .
C50 C 0.6590(2) 0.8842(4) 0.41287(18) 0.0236(9) Uani 1 1 d . . . . .
N1 N 0.4922(3) 1.0200(3) 0.13531(16) 0.0378(10) Uani 1 1 d . . . . .
N2 N 0.550(2) 0.958(3) 0.0571(19) 0.040(4) Uani 0.614(8) 1 d . U P A 1
N3 N 0.6119(3) 1.4906(3) 0.77155(17) 0.0423(10) Uani 1 1 d . . . . .
N4 N 0.6766(6) 1.3699(11) 0.7158(5) 0.037(2) Uani 0.609(5) 1 d . U P B 3
N5 N 0.5215(2) 1.4378(3) 0.35586(17) 0.0345(9) Uani 1 1 d . . . . .
N6 N 0.5808(3) 1.4855(4) 0.4374(2) 0.0499(12) Uani 1 1 d . . . . .
N7 N 0.6497(2) 0.9870(3) -0.27339(15) 0.0298(8) Uani 1 1 d . . . . .
N8 N 0.7080(2) 1.0998(3) -0.20795(16) 0.0350(9) Uani 1 1 d . . . . .
Ni1 Ni 0.43052(3) 1.13248(4) 0.19172(2) 0.01884(13) Uani 1 1 d . . . . .
Ni2 Ni 0.44221(3) 1.35606(4) 0.30004(2) 0.01951(13) Uani 1 1 d . . . . .
O1 O 1.00125(17) 0.2649(3) 0.65846(13) 0.0306(7) Uani 1 1 d . . . . .
O2 O 0.97639(19) 0.3812(3) 0.73539(14) 0.0351(8) Uani 1 1 d . . . . .
O3 O 0.48945(17) 1.2035(3) 0.33175(13) 0.0307(7) Uani 1 1 d . . . . .
O4 O 0.50963(17) 1.0864(3) 0.25476(13) 0.0304(7) Uani 1 1 d . . . . .
O5 O 0.65021(18) 0.8388(2) 0.62472(13) 0.0282(7) Uani 1 1 d . . . . .
O6 O 0.6942(2) 0.6616(3) 0.64816(14) 0.0426(9) Uani 1 1 d . . . . .
O7 O 0.85861(18) 0.6538(3) 0.36590(13) 0.0284(7) Uani 1 1 d . . . . .
O8 O 0.79280(19) 0.8118(3) 0.33857(13) 0.0393(8) Uani 1 1 d . . . . .
O9 O 0.37011(13) 1.2567(3) 0.24471(14) 0.0218(5) Uani 1 1 d D . . . .
C3 C 0.5784(5) 1.0040(9) 0.1459(4) 0.044(2) Uani 0.614(8) 1 d . . P A 1
H3 H 0.6042 1.0161 0.1813 0.053 Uiso 0.614(8) 1 calc R . P A 1
C3' C 0.4386(7) 0.9288(11) 0.1030(6) 0.039(3) Uani 0.386(8) 1 d . . P A 2
H3' H 0.3879 0.9056 0.1138 0.047 Uiso 0.386(8) 1 calc R . P A 2
C2' C 0.4800(9) 0.8910(11) 0.0572(6) 0.051(4) Uani 0.386(8) 1 d . . P A 2
H2' H 0.4662 0.8299 0.0327 0.061 Uiso 0.386(8) 1 calc R . P A 2
C1' C 0.5446(9) 1.0300(11) 0.1020(7) 0.048(4) Uani 0.386(8) 1 d . . P A 2
H1' H 0.5824 1.0863 0.1108 0.058 Uiso 0.386(8) 1 calc R . P A 2
N2' N 0.556(3) 0.969(5) 0.052(3) 0.037(5) Uani 0.386(8) 1 d . U P A 2
C4' C 0.6068(12) 0.9585(17) 0.0087(8) 0.057(4) Uani 0.386(8) 1 d . U P A 2
H4'A H 0.5996 0.8842 -0.0106 0.069 Uiso 0.386(8) 1 calc R . P A 2
H4'B H 0.6608 0.9627 0.0231 0.069 Uiso 0.386(8) 1 calc R . P A 2
N4' N 0.6455(11) 1.354(2) 0.7093(10) 0.037(2) Uani 0.391(5) 1 d . U P B 4
C42' C 0.6504(9) 1.2812(12) 0.6085(6) 0.045(2) Uani 0.391(5) 1 d . U P B 4
C43' C 0.6171(10) 1.3760(12) 0.5803(6) 0.045(2) Uani 0.391(5) 1 d . U P B 4
H43' H 0.5798 1.4229 0.5987 0.054 Uiso 0.391(5) 1 calc R . P B 4
C18' C 0.5922(10) 1.4137(13) 0.7381(6) 0.044(2) Uani 0.391(5) 1 d . U P B 4
H18' H 0.5386 1.3973 0.7329 0.052 Uiso 0.391(5) 1 calc R . P B 4
C16' C 0.6290(9) 1.2516(11) 0.6703(6) 0.050(2) Uani 0.391(5) 1 d . U P B 4
H16C H 0.5733 1.2313 0.6725 0.060 Uiso 0.391(5) 1 calc R . P B 4
H16D H 0.6597 1.1851 0.6832 0.060 Uiso 0.391(5) 1 calc R . P B 4
C41' C 0.6998(10) 1.2047(14) 0.5779(6) 0.048(2) Uani 0.391(5) 1 d . U P B 4
H41' H 0.7189 1.1364 0.5945 0.058 Uiso 0.391(5) 1 calc R . P B 4
C17' C 0.7176(12) 1.4001(14) 0.7246(7) 0.048(3) Uani 0.391(5) 1 d . U P B 4
H17' H 0.7669 1.3753 0.7114 0.058 Uiso 0.391(5) 1 calc R . P B 4
C19' C 0.7041(11) 1.4897(14) 0.7629(8) 0.049(3) Uani 0.391(5) 1 d . U P B 4
H19' H 0.7413 1.5388 0.7799 0.059 Uiso 0.391(5) 1 calc R . P B 4
C39' C 0.684(2) 1.2979(19) 0.4968(15) 0.044(3) Uani 0.391(5) 1 d . U P B 4
H39' H 0.6760 1.2896 0.4569 0.052 Uiso 0.391(5) 1 calc R . P B 4
C40' C 0.720(2) 1.241(2) 0.5149(11) 0.045(3) Uani 0.391(5) 1 d . U P B 4
H40' H 0.7641 1.2106 0.4953 0.054 Uiso 0.391(5) 1 calc R . P B 4
H9A H 0.347(3) 1.284(5) 0.2152(16) 0.068 Uiso 1 1 d DR . . . .
H9B H 0.338(3) 1.224(5) 0.2664(19) 0.068 Uiso 1 1 d DR . . . .

loop_
_atom_site_aniso_label
_atom_site_aniso_U_11
_atom_site_aniso_U_22
_atom_site_aniso_U_33
_atom_site_aniso_U_23
_atom_site_aniso_U_13
_atom_site_aniso_U_12
C1 0.029(4) 0.043(5) 0.034(4) -0.007(4) -0.007(3) 0.011(4)
C2 0.023(4) 0.072(6) 0.041(5) -0.001(4) -0.001(3) 0.018(4)
C4 0.049(6) 0.048(5) 0.026(4) -0.013(4) 0.008(4) 0.006(5)
C5 0.025(2) 0.029(2) 0.013(2) -0.0028(17) 0.0001(16) 0.0047(17)
C6 0.0233(19) 0.022(2) 0.0133(19) 0.0007(16) 0.0015(15) 0.0021(15)
C7 0.0205(19) 0.027(2) 0.018(2) 0.0021(16) 0.0029(15) 0.0089(17)
C8 0.0225(19) 0.025(2) 0.015(2) 0.0009(16) -0.0018(15) 0.0056(16)
C9 0.028(2) 0.032(2) 0.014(2) 0.0039(17) -0.0029(15) 0.0089(18)
C10 0.043(3) 0.030(2) 0.031(3) -0.0059(19) -0.012(2) 0.012(2)
C11 0.046(3) 0.031(2) 0.018(2) -0.0023(18) -0.0110(19) 0.013(2)
C12 0.023(2) 0.033(2) 0.021(2) 0.0041(19) -0.0066(17) 0.0008(17)
C13 0.033(2) 0.032(2) 0.019(2) 0.0047(18) -0.0067(17) 0.0081(18)
C14 0.051(3) 0.030(2) 0.025(2) -0.0030(19) -0.011(2) 0.017(2)
C15 0.045(3) 0.039(3) 0.024(2) -0.003(2) -0.016(2) 0.011(2)
C16 0.065(4) 0.050(4) 0.041(4) -0.002(3) 0.004(3) 0.022(4)
C17 0.066(5) 0.039(4) 0.043(4) -0.007(3) -0.002(4) 0.007(4)
C18 0.061(5) 0.034(4) 0.038(4) 0.000(3) -0.006(3) 0.004(3)
C19 0.064(5) 0.032(4) 0.033(4) 0.003(3) 0.004(4) 0.002(4)
C20 0.035(2) 0.032(2) 0.029(2) -0.002(2) 0.0001(19) -0.005(2)
C21 0.033(3) 0.045(3) 0.040(3) -0.006(2) 0.005(2) -0.001(2)
C22 0.027(2) 0.051(3) 0.045(3) -0.003(2) -0.003(2) -0.004(2)
C23 0.064(4) 0.051(3) 0.031(3) -0.007(2) -0.007(2) -0.019(3)
C24 0.050(3) 0.047(3) 0.025(2) -0.008(2) -0.011(2) -0.004(2)
C25 0.052(3) 0.041(3) 0.037(3) -0.009(2) 0.005(2) 0.003(2)
C26 0.060(3) 0.040(3) 0.043(3) -0.015(2) 0.005(3) 0.001(3)
C27 0.051(3) 0.067(4) 0.052(4) -0.010(3) 0.009(3) 0.018(3)
C28 0.085(5) 0.061(4) 0.064(4) 0.001(3) 0.003(4) 0.039(3)
C29 0.094(5) 0.050(3) 0.039(3) 0.002(3) -0.011(3) 0.016(3)
C30 0.024(2) 0.029(2) 0.015(2) 0.0017(17) 0.0022(16) -0.0008(18)
C31 0.0207(19) 0.023(2) 0.014(2) 0.0011(15) 0.0006(15) 0.0013(15)
C32 0.025(2) 0.028(2) 0.0130(19) 0.0022(17) -0.0005(15) 0.0021(16)
C33 0.0216(19) 0.0248(19) 0.017(2) 0.0009(17) 0.0027(15) 0.0067(16)
C34 0.035(2) 0.050(3) 0.030(3) -0.009(2) -0.005(2) 0.000(2)
C35 0.057(4) 0.085(4) 0.045(4) 0.015(3) -0.010(3) -0.040(3)
C36 0.069(4) 0.077(4) 0.075(5) 0.011(4) -0.032(4) -0.045(4)
C37 0.077(4) 0.068(4) 0.044(3) -0.023(3) -0.035(3) 0.009(3)
C38 0.054(3) 0.041(3) 0.035(3) -0.009(2) -0.004(2) -0.005(2)
C39 0.059(4) 0.042(5) 0.029(4) -0.007(4) -0.004(3) 0.007(5)
C40 0.064(4) 0.040(5) 0.037(5) -0.010(4) -0.004(4) 0.014(4)
C41 0.059(4) 0.039(4) 0.039(4) -0.005(3) 0.003(4) 0.013(4)
C42 0.057(4) 0.040(4) 0.032(3) -0.002(3) 0.003(3) 0.012(3)
C43 0.055(4) 0.042(4) 0.031(4) -0.010(3) -0.003(3) 0.009(4)
C44 0.0196(19) 0.029(2) 0.021(2) 0.0066(18) -0.0024(16) -0.0009(15)
C45 0.023(2) 0.032(2) 0.018(2) 0.0031(18) -0.0016(15) 0.0038(17)
C46 0.043(3) 0.027(2) 0.026(2) -0.0009(19) -0.004(2) 0.0100(19)
C47 0.037(2) 0.037(2) 0.020(2) -0.0016(18) -0.0116(18) 0.011(2)
C48 0.031(2) 0.028(2) 0.020(2) -0.0018(17) -0.0031(17) 0.0079(18)
C49 0.034(2) 0.034(2) 0.017(2) 0.0017(18) -0.0053(17) 0.0022(19)
C50 0.0208(19) 0.031(2) 0.019(2) 0.0061(17) 0.0007(16) 0.0076(16)
N1 0.055(3) 0.033(2) 0.026(2) 0.0013(17) 0.0092(19) 0.0134(19)
N2 0.041(6) 0.047(8) 0.033(8) -0.007(6) 0.011(5) -0.001(5)
N3 0.067(3) 0.033(2) 0.027(2) -0.0036(18) -0.002(2) 0.014(2)
N4 0.045(8) 0.039(5) 0.026(4) -0.008(3) -0.008(6) 0.016(7)
N5 0.038(2) 0.036(2) 0.029(2) -0.0013(17) -0.0038(17) -0.0119(18)
N6 0.053(3) 0.052(3) 0.045(3) -0.010(2) -0.021(2) -0.007(2)
N7 0.032(2) 0.030(2) 0.027(2) -0.0024(16) -0.0004(16) -0.0009(16)
N8 0.041(2) 0.037(2) 0.027(2) -0.0048(18) -0.0060(17) -0.0103(17)
Ni1 0.0221(2) 0.0214(2) 0.0130(3) 0.0025(2) -0.0012(2) 0.00140(18)
Ni2 0.0242(2) 0.0218(2) 0.0125(3) 0.0026(2) -0.0002(2) -0.00275(19)
O1 0.0361(17) 0.0322(17) 0.0235(16) 0.0021(13) -0.0064(13) 0.0106(13)
O2 0.0416(18) 0.0443(18) 0.0193(16) 0.0026(14) -0.0082(13) 0.0154(15)
O3 0.0394(17) 0.0275(15) 0.0251(17) 0.0066(13) -0.0066(13) 0.0087(14)
O4 0.0329(16) 0.0375(17) 0.0208(16) 0.0046(13) -0.0066(12) 0.0077(14)
O5 0.0398(17) 0.0275(15) 0.0173(16) 0.0012(13) 0.0086(13) 0.0078(13)
O6 0.064(2) 0.0394(18) 0.0246(18) 0.0118(15) 0.0180(16) 0.0260(17)
O7 0.0339(17) 0.0324(16) 0.0188(16) 0.0028(13) 0.0081(12) 0.0112(13)
O8 0.0461(19) 0.051(2) 0.0206(17) 0.0159(16) 0.0121(14) 0.0264(16)
O9 0.0240(13) 0.0285(14) 0.0130(11) 0.0006(10) 0.0014(13) -0.0005(13)
C3 0.028(4) 0.073(6) 0.032(5) -0.008(4) -0.009(3) 0.019(4)
C3' 0.041(7) 0.041(7) 0.036(7) -0.001(6) 0.008(5) -0.009(6)
C2' 0.076(11) 0.034(7) 0.042(8) -0.011(6) 0.010(7) -0.011(7)
C1' 0.056(10) 0.031(7) 0.058(10) -0.011(7) 0.019(9) -0.015(7)
N2' 0.044(10) 0.039(9) 0.028(9) 0.000(8) 0.009(8) 0.020(9)
C4' 0.058(9) 0.061(8) 0.052(9) -0.007(7) 0.029(7) 0.006(8)
N4' 0.045(8) 0.039(5) 0.026(4) -0.008(3) -0.008(6) 0.016(7)
C42' 0.065(5) 0.040(5) 0.030(4) -0.008(4) -0.001(4) 0.011(4)
C43' 0.060(5) 0.040(5) 0.034(4) -0.008(4) -0.003(4) 0.011(5)
C18' 0.059(5) 0.035(5) 0.038(5) 0.003(4) 0.003(5) 0.013(5)
C16' 0.076(5) 0.034(5) 0.040(5) -0.003(4) 0.003(4) 0.012(4)
C41' 0.064(5) 0.044(5) 0.037(4) -0.006(4) -0.006(5) 0.012(5)
C17' 0.062(6) 0.040(5) 0.043(5) 0.001(5) 0.009(5) 0.015(5)
C19' 0.062(6) 0.041(5) 0.043(5) 0.000(5) 0.002(5) 0.010(5)
C39' 0.060(5) 0.039(5) 0.031(5) -0.009(5) -0.001(4) 0.013(5)
C40' 0.063(5) 0.042(5) 0.031(5) -0.006(4) -0.001(5) 0.013(5)

loop_
_atom_type_symbol
_atom_type_description
_atom_type_scat_dispersion_real
_atom_type_scat_dispersion_imag
_atom_type_scat_source
C C 0.0033 0.0016 'International Tables Vol C Tables 4.2.6.8 and 6.1.1.4'
H H 0.0000 0.0000 'International Tables Vol C Tables 4.2.6.8 and 6.1.1.4'
N N 0.0061 0.0033 'International Tables Vol C Tables 4.2.6.8 and 6.1.1.4'
Ni Ni 0.3393 1.1124 'International Tables Vol C Tables 4.2.6.8 and 6.1.1.4'
O O 0.0106 0.0060 'International Tables Vol C Tables 4.2.6.8 and 6.1.1.4'

loop_
_geom_angle_atom_site_label_1
_geom_angle_atom_site_label_2
_geom_angle_atom_site_label_3
_geom_angle
_geom_angle_site_symmetry_1
_geom_angle_site_symmetry_3
N1 C1 N2 116(2) . .
C3 C2 N2 104.0(17) . .
C26 C4 N2 114.8(15) . .
O5 C5 C6 114.9(4) . .
O6 C5 C6 118.8(4) . .
O6 C5 O5 126.3(4) . .
C7 C6 C5 115.2(3) . .
C7 C6 C8 118.0(4) . .
C8 C6 C5 126.7(3) . .
C6 C7 C32 124.7(4) . .
C6 C8 C9 126.0(4) . .
C33 C8 C6 117.4(3) . .
C33 C8 C9 116.6(3) . .
C10 C9 C8 122.8(4) . .
C10 C9 C11 117.7(4) . .
C11 C9 C8 119.5(4) . .
C15 C10 C9 120.5(4) . .
C9 C11 C14 121.4(4) . .
O1 C12 C13 117.0(4) . .
O1 C12 O2 127.6(4) . .
O2 C12 C13 115.4(4) . .
C14 C13 C12 121.0(4) . .
C14 C13 C15 118.5(4) . .
C15 C13 C12 120.5(4) . .
C13 C14 C11 120.6(4) . .
C13 C15 C10 121.3(4) . .
N4 C16 C42 115.6(8) . .
C18 C17 N4 107.4(10) . .
C17 C18 N3 106.2(9) . .
N3 C19 N4 115.8(10) . .
N7 C20 N8 112.3(4) . .
C22 C21 N7 110.7(4) . .
C21 C22 N8 106.3(4) . .
N8 C23 C24 113.9(4) . .
C25 C24 C23 121.3(5) . .
C29 C24 C23 119.6(5) . .
C29 C24 C25 119.1(5) . .
C24 C25 C26 121.3(5) . .
C25 C26 C4 122.7(5) . .
C25 C26 C4' 113.4(7) . .
C27 C26 C4 117.8(6) . .
C27 C26 C25 118.6(5) . .
C27 C26 C4' 124.5(7) . .
C26 C27 C28 120.3(6) . .
C27 C28 C29 120.6(6) . .
C24 C29 C28 120.2(6) . .
O7 C30 C31 115.0(3) . .
O8 C30 C31 119.1(4) . .
O8 C30 O7 125.9(4) . .
C32 C31 C30 125.3(3) . .
C33 C31 C30 116.3(3) . .
C33 C31 C32 118.3(3) . .
C7 C32 C31 116.8(3) . .
C7 C32 C50 116.3(3) . .
C31 C32 C50 126.9(4) . .
C31 C33 C8 124.7(4) . .
N5 C34 N6 112.3(5) . .
C36 C35 N5 109.8(5) . .
C35 C36 N6 106.1(5) . .
N6 C37 C38 113.5(5) . .
C37 C38 C39' 130.3(13) . .
C39 C38 C37 121.1(9) . .
C39 C38 C43 116.9(10) . .
C43 C38 C37 119.4(5) . .
C43' C38 C37 111.8(8) . .
C43' C38 C39' 114.5(13) . .
C38 C39 C40 117.5(16) . .
C41 C40 C39 118.2(15) . .
C40 C41 C42 122.6(11) . .
C41 C42 C16 119.7(8) . .
C41 C42 C43 118.9(8) . .
C43 C42 C16 121.0(8) . .
C42 C43 C38 122.9(7) . .
O3 C44 C45 117.0(4) . .
O3 C44 O4 127.7(4) . .
O4 C44 C45 115.3(4) . .
C46 C45 C44 119.7(4) . .
C49 C45 C44 121.7(4) . .
C49 C45 C46 118.5(4) . .
C47 C46 C45 119.9(4) . .
C50 C47 C46 121.9(4) . .
C49 C48 C50 120.8(4) . .
C45 C49 C48 121.1(4) . .
C47 C50 C32 119.0(4) . .
C47 C50 C48 117.7(4) . .
C48 C50 C32 123.1(4) . .
C1 N1 Ni1 133.2(4) . .
C1 N1 C3 102.0(6) . .
C3 N1 Ni1 117.3(4) . .
C3' N1 Ni1 114.5(5) . .
C1' N1 Ni1 135.4(7) . .
C1' N1 C3' 101.1(9) . .
C1 N2 C2 109(3) . .
C1 N2 C4 126(3) . .
C2 N2 C4 120(3) . .
C18 N3 Ni2 119.1(5) . 2_685
C19 N3 C18 105.3(7) . .
C19 N3 Ni2 131.2(5) . 2_685
C18' N3 Ni2 133.6(8) . 2_685
C18' N3 C19' 100.8(10) . .
C19' N3 Ni2 118.6(7) . 2_685
C17 N4 C16 126.2(10) . .
C19 N4 C16 127.9(11) . .
C19 N4 C17 105.2(10) . .
C34 N5 C35 105.0(4) . .
C34 N5 Ni2 125.5(3) . .
C35 N5 Ni2 128.6(4) . .
C34 N6 C36 106.7(4) . .
C34 N6 C37 126.5(5) . .
C36 N6 C37 126.7(5) . .
C20 N7 C21 104.7(4) . .
C20 N7 Ni1 126.9(3) . 2_674
C21 N7 Ni1 127.0(3) . 2_674
C20 N8 C22 106.1(4) . .
C20 N8 C23 127.6(4) . .
C22 N8 C23 126.1(4) . .
N1 Ni1 O9 175.81(14) . .
N7 Ni1 N1 98.75(15) 2_675 .
N7 Ni1 O9 84.97(12) 2_675 .
O1 Ni1 N1 87.12(15) 4_664 .
O1 Ni1 N7 173.04(13) 4_664 2_675
O1 Ni1 O5 88.56(12) 4_664 2_674
O1 Ni1 O9 89.04(12) 4_664 .
O4 Ni1 N1 87.29(14) . .
O4 Ni1 N7 88.91(13) . 2_675
O4 Ni1 O1 95.13(12) . 4_664
O4 Ni1 O5 173.95(12) . 2_674
O4 Ni1 O9 94.74(12) . .
O5 Ni1 N1 88.10(14) 2_674 .
O5 Ni1 N7 87.91(13) 2_674 2_675
O5 Ni1 O9 90.11(11) 2_674 .
N3 Ni2 O9 90.95(15) 2_684 .
N5 Ni2 N3 95.33(17) . 2_684
N5 Ni2 O9 173.52(14) . .
O2 Ni2 N3 86.97(15) 4_664 2_684
O2 Ni2 N5 87.16(14) 4_664 .
O2 Ni2 O3 96.72(13) 4_664 .
O2 Ni2 O7 174.98(13) 4_664 3_475
O2 Ni2 O9 91.59(12) 4_664 .
O3 Ni2 N3 176.28(15) . 2_684
O3 Ni2 N5 85.29(14) . .
O3 Ni2 O7 87.66(12) . 3_475
O3 Ni2 O9 88.54(12) . .
O7 Ni2 N3 88.66(15) 3_475 2_684
O7 Ni2 N5 90.78(14) 3_475 .
O7 Ni2 O9 90.96(11) 3_475 .
C12 O1 Ni1 130.9(3) . 4_645
C12 O2 Ni2 134.5(3) . 4_645
C44 O3 Ni2 132.6(3) . .
C44 O4 Ni1 132.4(3) . .
C5 O5 Ni1 126.5(3) . 2_675
C30 O7 Ni2 126.6(3) . 3_575
Ni2 O9 Ni1 115.61(11) . .
C2 C3 N1 108.9(7) . .
C2' C3' N1 106.7(10) . .
C3' C2' N2' 107(3) . .
N1 C1' N2' 127(3) . .
C1' N2' C2' 97(4) . .
C4' N2' C2' 122(5) . .
C4' N2' C1' 141(5) . .
N2' C4' C26 108(3) . .
C18' N4' C16' 125.8(16) . .
C18' N4' C17' 106(2) . .
C17' N4' C16' 128(2) . .
C43' C42' C16' 121.4(12) . .
C43' C42' C41' 120.0(13) . .
C41' C42' C16' 118.3(12) . .
C38 C43' C42' 117.9(12) . .
N3 C18' N4' 120.8(16) . .
N4' C16' C42' 109.9(14) . .
C42' C41' C40' 115.9(16) . .
C19' C17' N4' 108(2) . .
C17' C19' N3 104.5(15) . .
C40' C39' C38 128(4) . .
C39' C40' C41' 116(4) . .

loop_
_geom_bond_atom_site_label_1
_geom_bond_atom_site_label_2
_geom_bond_distance
_geom_bond_site_symmetry_2
C1 N1 1.261(8) .
C1 N2 1.30(4) .
C2 N2 1.39(4) .
C2 C3 1.344(11) .
C4 C26 1.495(12) .
C4 N2 1.53(4) .
C5 C6 1.532(5) .
C5 O5 1.258(5) .
C5 O6 1.246(5) .
C6 C7 1.391(5) .
C6 C8 1.405(5) .
C7 C32 1.406(5) .
C8 C9 1.497(5) .
C8 C33 1.395(6) .
C9 C10 1.390(6) .
C9 C11 1.389(6) .
C10 C15 1.387(6) .
C11 C14 1.393(6) .
C12 C13 1.526(6) .
C12 O1 1.252(5) .
C12 O2 1.259(5) .
C13 C14 1.371(6) .
C13 C15 1.385(6) .
C16 C42 1.501(12) .
C16 N4 1.422(15) .
C17 C18 1.344(13) .
C17 N4 1.390(16) .
C18 N3 1.491(10) .
C19 N3 1.206(11) .
C19 N4 1.364(16) .
C20 N7 1.324(5) .
C20 N8 1.342(6) .
C21 C22 1.343(7) .
C21 N7 1.369(6) .
C22 N8 1.382(6) .
C23 C24 1.501(7) .
C23 N8 1.466(6) .
C24 C25 1.380(7) .
C24 C29 1.370(8) .
C25 C26 1.399(7) .
C26 C27 1.370(8) .
C26 C4' 1.62(2) .
C27 C28 1.376(9) .
C28 C29 1.382(9) .
C30 C31 1.538(5) .
C30 O7 1.252(5) .
C30 O8 1.240(5) .
C31 C32 1.405(5) .
C31 C33 1.391(5) .
C32 C50 1.499(5) .
C34 N5 1.302(6) .
C34 N6 1.336(6) .
C35 C36 1.347(8) .
C35 N5 1.373(6) .
C36 N6 1.364(8) .
C37 C38 1.509(8) .
C37 N6 1.457(6) .
C38 C39 1.307(18) .
C38 C43 1.465(10) .
C38 C43' 1.327(15) .
C38 C39' 1.52(3) .
C39 C40 1.60(2) .
C40 C41 1.296(18) .
C41 C42 1.375(12) .
C42 C43 1.387(12) .
C44 C45 1.516(6) .
C44 O3 1.244(5) .
C44 O4 1.259(5) .
C45 C46 1.390(6) .
C45 C49 1.379(6) .
C46 C47 1.385(6) .
C47 C50 1.381(6) .
C48 C49 1.385(6) .
C48 C50 1.388(6) .
N1 Ni1 2.104(4) .
N1 C3 1.486(8) .
N1 C3' 1.570(13) .
N1 C1' 1.173(14) .
N3 Ni2 2.090(4) 2_685
N3 C18' 1.216(15) .
N3 C19' 1.567(18) .
N5 Ni2 2.076(4) .
N7 Ni1 2.087(4) 2_674
Ni1 N7 2.087(4) 2_675
Ni1 O1 2.055(3) 4_664
Ni1 O4 2.038(3) .
Ni1 O5 2.080(3) 2_674
Ni1 O9 2.134(3) .
Ni2 N3 2.090(4) 2_684
Ni2 O2 2.042(3) 4_664
Ni2 O3 2.059(3) .
Ni2 O7 2.070(3) 3_475
Ni2 O9 2.096(3) .
O1 Ni1 2.055(3) 4_645
O2 Ni2 2.042(3) 4_645
O5 Ni1 2.080(3) 2_675
O7 Ni2 2.070(3) 3_575
C3' C2' 1.334(18) .
C2' N2' 1.57(6) .
C1' N2' 1.35(7) .
N2' C4' 1.32(6) .
N4' C18' 1.31(3) .
N4' C16' 1.50(3) .
N4' C17' 1.37(2) .
C42' C43' 1.387(19) .
C42' C16' 1.501(19) .
C42' C41' 1.40(2) .
C41' C40' 1.54(3) .
C17' C19' 1.37(2) .
C39' C40' 0.99(4) .

loop_
_twin_individual_id
_twin_individual_mass_fraction_refined
1 0.880(13)
2 0.120(13)
